data_7133595
loop_
_publ_author_name
'Evans, Matthew J.'
'Parr, Joseph M.'
'Nguyen, Dat T.'
'Jones, Cameron'

_publ_section_title
;
 An isolable stannaimine and its cycloaddition/metathesis reactions with
 carbon dioxide.
;
_journal_issue 75
_journal_name_full 'Chemical communications (Cambridge, England)'
_journal_page_first 10350
_journal_page_last 10353
_journal_paper_doi 10.1039/d4cc04006f
_journal_volume 60
_journal_year 2024
_chemical_formula_sum 'C24 H35 N3'
_chemical_formula_weight 365.55
_space_group_crystal_system monoclinic
_space_group_IT_number 14
_space_group_name_Hall '-P 2ybc'
_space_group_name_H-M_alt 'P 1 21/c 1'
_atom_sites_solution_hydrogens geom
_atom_sites_solution_primary fmap
_audit_creation_method SHELXL-2018/3
_audit_update_record
;
2024-08-06 deposited with the CCDC.	2024-08-26 downloaded from the CCDC.
;
_cell_angle_alpha 90
_cell_angle_beta 101.9570(10)
_cell_angle_gamma 90
_cell_formula_units_Z 4
_cell_length_a 14.7377(2)
_cell_length_b 12.0636(2)
_cell_length_c 12.0363(2)
_cell_measurement_reflns_used 10203
_cell_measurement_temperature 123.01(10)
_cell_measurement_theta_max 79.3370
_cell_measurement_theta_min 4.7610
_cell_volume 2093.50(6)
_computing_cell_refinement 'CrysAlisPro 1.171.42.70a (Rigaku OD, 2022)'
_computing_data_collection 'CrysAlisPro 1.171.42.70a (Rigaku OD, 2022)'
_computing_data_reduction 'CrysAlisPro 1.171.42.70a (Rigaku OD, 2022)'
_computing_structure_refinement 'SHELXL-2018/3 (Sheldrick, 2018)'
_computing_structure_solution 'SHELXT 2018/2 (Sheldrick, 2018)'
_diffrn_ambient_temperature 123(2)
_diffrn_detector_area_resol_mean 10.0000
_diffrn_measured_fraction_theta_full 1.000
_diffrn_measured_fraction_theta_max 0.979
_diffrn_measurement_device_type 'XtaLAB Synergy, Dualflex, HyPix'
_diffrn_measurement_method 'w\ scans'
_diffrn_radiation_type CuK\a
_diffrn_radiation_wavelength 1.54184
_diffrn_reflns_av_R_equivalents 0.0294
_diffrn_reflns_av_unetI/netI 0.0280
_diffrn_reflns_Laue_measured_fraction_full 1.000
_diffrn_reflns_Laue_measured_fraction_max 0.979
_diffrn_reflns_limit_h_max 14
_diffrn_reflns_limit_h_min -18
_diffrn_reflns_limit_k_max 15
_diffrn_reflns_limit_k_min -14
_diffrn_reflns_limit_l_max 15
_diffrn_reflns_limit_l_min -15
_diffrn_reflns_number 16061
_diffrn_reflns_point_group_measured_fraction_full 1.000
_diffrn_reflns_point_group_measured_fraction_max 0.979
_diffrn_reflns_theta_full 67.684
_diffrn_reflns_theta_max 79.941
_diffrn_reflns_theta_min 4.780
_diffrn_source 'micro-focus sealed X-ray tube'
_exptl_absorpt_coefficient_mu 0.516
_exptl_absorpt_correction_T_max 1.000
_exptl_absorpt_correction_T_min 0.238
_exptl_absorpt_correction_type gaussian
_exptl_absorpt_process_details
;
CrysAlisPro 1.171.42.70a (Rigaku Oxford Diffraction, 2022)
Numerical absorption correction based on gaussian integration over
a multifaceted crystal model
Empirical absorption correction using spherical harmonics,
implemented in SCALE3 ABSPACK scaling algorithm.
;
_exptl_crystal_colour colourless
_exptl_crystal_density_diffrn 1.160
_exptl_crystal_description plate
_exptl_crystal_F_000 800
_exptl_crystal_size_max 0.530
_exptl_crystal_size_mid 0.430
_exptl_crystal_size_min 0.250
_refine_diff_density_max 0.276
_refine_diff_density_min -0.194
_refine_diff_density_rms 0.040
_refine_ls_extinction_method none
_refine_ls_goodness_of_fit_ref 1.062
_refine_ls_hydrogen_treatment constr
_refine_ls_matrix_type full
_refine_ls_number_parameters 244
_refine_ls_number_reflns 4482
_refine_ls_number_restraints 27
_refine_ls_restrained_S_all 1.087
_refine_ls_R_factor_all 0.0440
_refine_ls_R_factor_gt 0.0401
_refine_ls_shift/su_max 0.001
_refine_ls_shift/su_mean 0.000
_refine_ls_structure_factor_coef Fsqd
_refine_ls_weighting_details 'w=1/[\s^2^(Fo^2^)+(0.0545P)^2^+0.4800P] where P=(Fo^2^+2Fc^2^)/3'
_refine_ls_weighting_scheme calc
_refine_ls_wR_factor_gt 0.1050
_refine_ls_wR_factor_ref 0.1081
_reflns_Friedel_coverage 0.000
_reflns_number_gt 4050
_reflns_number_total 4482
_reflns_threshold_expression 'I > 2\s(I)'
_cod_data_source_file d4cc04006f2.cif
_cod_data_source_block cj1695
_cod_depositor_comments 'Adding full bibliography for 7133593--7133605.cif.'
_cod_original_sg_symbol_H-M 'P 21/c'
_cod_database_code 7133595
_shelx_shelxl_version_number 2018/3
_shelx_space_group_comment
;
The symmetry employed for this shelxl refinement is uniquely defined
by the following loop, which should always be used as a source of
symmetry information in preference to the above space-group names.
They are only intended as comments.
;
_shelx_estimated_absorpt_t_min 0.772
_shelx_estimated_absorpt_t_max 0.882

loop_
_space_group_symop_operation_xyz
'x, y, z'
'-x, y+1/2, -z+1/2'
'-x, -y, -z'
'x, -y-1/2, z-1/2'

loop_
_atom_site_label
_atom_site_type_symbol
_atom_site_fract_x
_atom_site_fract_y
_atom_site_fract_z
_atom_site_U_iso_or_equiv
_atom_site_adp_type
_atom_site_occupancy
_atom_site_site_symmetry_order
_atom_site_calc_flag
_atom_site_refinement_flags_posn
_atom_site_refinement_flags_adp
_atom_site_refinement_flags_occupancy
_atom_site_disorder_assembly
_atom_site_disorder_group
N1 N 0.63229(6) 0.48930(8) 0.51325(7) 0.0247(2) Uani 1 1 d . U . . .
N2 N 0.62727(7) 0.55638(8) 0.58684(8) 0.0274(2) Uani 1 1 d . U . . .
N3 N 0.61682(13) 0.60823(11) 0.66114(11) 0.0634(4) Uani 1 1 d . U . . .
C1 C 0.67780(7) 0.52183(8) 0.42243(8) 0.0192(2) Uani 1 1 d . . . . .
C2 C 0.76411(7) 0.47362(8) 0.42182(8) 0.0197(2) Uani 1 1 d . . . . .
C3 C 0.80442(7) 0.49660(8) 0.32901(8) 0.0202(2) Uani 1 1 d . . . . .
H3 H 0.863523 0.466124 0.327131 0.024 Uiso 1 1 calc R U . . .
C4 C 0.76031(7) 0.56306(8) 0.23901(8) 0.0198(2) Uani 1 1 d . . . . .
C5 C 0.67427(7) 0.60845(8) 0.24338(8) 0.0208(2) Uani 1 1 d . . . . .
H5 H 0.644186 0.654264 0.182622 0.025 Uiso 1 1 calc R U . . .
C6 C 0.63071(6) 0.58888(8) 0.33409(8) 0.0194(2) Uani 1 1 d . . . . .
C7 C 0.81098(7) 0.40097(9) 0.51998(8) 0.0219(2) Uani 1 1 d . . . . .
H7 H 0.760539 0.365735 0.551960 0.026 Uiso 1 1 calc R U . . .
C8 C 0.87005(7) 0.30668(9) 0.48732(9) 0.0262(2) Uani 1 1 d . . . . .
H8A H 0.831820 0.260848 0.427047 0.031 Uiso 1 1 calc R U . . .
H8B H 0.922116 0.338061 0.457089 0.031 Uiso 1 1 calc R U . . .
C9 C 0.90820(8) 0.23433(10) 0.59074(10) 0.0298(2) Uani 1 1 d . . . . .
H9A H 0.855990 0.199140 0.617609 0.036 Uiso 1 1 calc R U . . .
H9B H 0.947061 0.174686 0.568565 0.036 Uiso 1 1 calc R U . . .
C10 C 0.96576(8) 0.30184(11) 0.68660(9) 0.0308(3) Uani 1 1 d . . . . .
H10A H 1.021760 0.330273 0.662680 0.037 Uiso 1 1 calc R U . . .
H10B H 0.986202 0.253680 0.753720 0.037 Uiso 1 1 calc R U . . .
C11 C 0.90999(9) 0.39895(12) 0.71869(9) 0.0365(3) Uani 1 1 d . . . . .
H11A H 0.950642 0.445142 0.776452 0.044 Uiso 1 1 calc R U . . .
H11B H 0.858961 0.370206 0.752630 0.044 Uiso 1 1 calc R U . . .
C12 C 0.86949(8) 0.47043(10) 0.61559(9) 0.0290(2) Uani 1 1 d . . . . .
H12A H 0.920601 0.506564 0.587256 0.035 Uiso 1 1 calc R U . . .
H12B H 0.830343 0.529356 0.638498 0.035 Uiso 1 1 calc R U . . .
C13 C 0.80350(7) 0.58049(9) 0.13652(8) 0.0208(2) Uani 1 1 d . . . . .
H13 H 0.867524 0.548711 0.155316 0.025 Uiso 1 1 calc R U . . .
C14 C 0.81256(7) 0.70285(9) 0.10623(8) 0.0234(2) Uani 1 1 d . . . . .
H14A H 0.750049 0.736088 0.083385 0.028 Uiso 1 1 calc R U . . .
H14B H 0.846468 0.743358 0.173714 0.028 Uiso 1 1 calc R U . . .
C15 C 0.86454(8) 0.71447(10) 0.00895(9) 0.0276(2) Uani 1 1 d . . . . .
H15A H 0.867684 0.793756 -0.011158 0.033 Uiso 1 1 calc R U . . .
H15B H 0.928796 0.686992 0.034318 0.033 Uiso 1 1 calc R U . . .
C16 C 0.81684(8) 0.64967(10) -0.09545(9) 0.0282(2) Uani 1 1 d . . . . .
H16A H 0.855509 0.652566 -0.153541 0.034 Uiso 1 1 calc R U . . .
H16B H 0.756455 0.684796 -0.127936 0.034 Uiso 1 1 calc R U . . .
C17 C 0.80092(9) 0.52897(10) -0.06704(9) 0.0305(2) Uani 1 1 d . . . . .
H17A H 0.861466 0.490590 -0.046603 0.037 Uiso 1 1 calc R U . . .
H17B H 0.763937 0.491937 -0.134944 0.037 Uiso 1 1 calc R U . . .
C18 C 0.75021(8) 0.51888(9) 0.03146(9) 0.0254(2) Uani 1 1 d . . . . .
H18A H 0.744155 0.439677 0.050201 0.031 Uiso 1 1 calc R U . . .
H18B H 0.687087 0.550422 0.008517 0.031 Uiso 1 1 calc R U . . .
C19 C 0.53606(6) 0.63694(8) 0.33695(8) 0.0200(2) Uani 1 1 d . . . . .
H19 H 0.506579 0.587198 0.385771 0.024 Uiso 1 1 calc R U . . .
C20 C 0.47088(7) 0.64176(10) 0.21979(9) 0.0260(2) Uani 1 1 d . . . . .
H20A H 0.498449 0.689816 0.168865 0.031 Uiso 1 1 calc R U . . .
H20B H 0.463683 0.566464 0.186425 0.031 Uiso 1 1 calc R U . . .
C21 C 0.37555(7) 0.68709(10) 0.22826(9) 0.0287(2) Uani 1 1 d . . . . .
H21A H 0.336044 0.692676 0.151197 0.034 Uiso 1 1 calc R U . . .
H21B H 0.345369 0.635087 0.272958 0.034 Uiso 1 1 calc R U . . .
C22 C 0.38364(8) 0.80056(10) 0.28438(10) 0.0323(3) Uani 1 1 d . . . . .
H22A H 0.321461 0.825580 0.292887 0.039 Uiso 1 1 calc R U . . .
H22B H 0.407252 0.854523 0.235236 0.039 Uiso 1 1 calc R U . . .
C23 C 0.44875(8) 0.79771(10) 0.40080(10) 0.0302(2) Uani 1 1 d . . . . .
H23A H 0.421793 0.750060 0.452623 0.036 Uiso 1 1 calc R U . . .
H23B H 0.455620 0.873450 0.433107 0.036 Uiso 1 1 calc R U . . .
C24 C 0.54415(7) 0.75283(9) 0.39180(8) 0.0236(2) Uani 1 1 d . . . . .
H24A H 0.584323 0.748666 0.468564 0.028 Uiso 1 1 calc R U . . .
H24B H 0.573486 0.804253 0.345636 0.028 Uiso 1 1 calc R U . . .

loop_
_atom_site_aniso_label
_atom_site_aniso_U_11
_atom_site_aniso_U_22
_atom_site_aniso_U_33
_atom_site_aniso_U_23
_atom_site_aniso_U_13
_atom_site_aniso_U_12
N1 0.0305(5) 0.0253(4) 0.0218(4) -0.0001(3) 0.0133(3) -0.0013(3)
N2 0.0370(5) 0.0265(5) 0.0220(4) 0.0008(4) 0.0136(4) -0.0041(4)
N3 0.1175(12) 0.0428(7) 0.0455(7) -0.0150(6) 0.0533(8) -0.0231(7)
C1 0.0219(4) 0.0206(5) 0.0165(4) -0.0012(4) 0.0077(3) -0.0028(4)
C2 0.0209(4) 0.0217(5) 0.0165(4) -0.0005(4) 0.0037(3) -0.0021(4)
C3 0.0188(4) 0.0241(5) 0.0184(4) -0.0012(4) 0.0050(3) 0.0005(4)
C4 0.0216(4) 0.0218(5) 0.0173(4) -0.0007(4) 0.0068(4) -0.0012(4)
C5 0.0228(5) 0.0223(5) 0.0184(4) 0.0033(4) 0.0065(4) 0.0012(4)
C6 0.0200(4) 0.0194(5) 0.0201(4) -0.0008(4) 0.0073(3) -0.0008(3)
C7 0.0210(5) 0.0273(5) 0.0183(4) 0.0027(4) 0.0057(4) 0.0007(4)
C8 0.0292(5) 0.0258(5) 0.0225(5) -0.0004(4) 0.0028(4) 0.0020(4)
C9 0.0284(5) 0.0286(6) 0.0321(6) 0.0071(5) 0.0060(4) 0.0029(4)
C10 0.0265(5) 0.0428(7) 0.0226(5) 0.0064(5) 0.0039(4) 0.0083(5)
C11 0.0384(6) 0.0505(8) 0.0186(5) -0.0019(5) 0.0017(4) 0.0143(5)
C12 0.0318(5) 0.0329(6) 0.0205(5) -0.0044(4) 0.0015(4) 0.0069(4)
C13 0.0207(4) 0.0258(5) 0.0176(4) 0.0017(4) 0.0075(3) 0.0026(4)
C14 0.0265(5) 0.0249(5) 0.0210(5) -0.0016(4) 0.0102(4) -0.0029(4)
C15 0.0322(5) 0.0294(6) 0.0247(5) 0.0011(4) 0.0137(4) -0.0051(4)
C16 0.0355(6) 0.0323(6) 0.0189(5) 0.0038(4) 0.0107(4) 0.0004(4)
C17 0.0440(6) 0.0297(6) 0.0210(5) -0.0039(4) 0.0144(4) -0.0030(5)
C18 0.0338(5) 0.0238(5) 0.0209(5) -0.0017(4) 0.0107(4) -0.0032(4)
C19 0.0199(4) 0.0218(5) 0.0199(4) 0.0024(4) 0.0076(4) 0.0012(3)
C20 0.0233(5) 0.0325(6) 0.0218(5) -0.0039(4) 0.0041(4) 0.0006(4)
C21 0.0222(5) 0.0372(6) 0.0257(5) 0.0017(4) 0.0030(4) 0.0027(4)
C22 0.0306(6) 0.0333(6) 0.0320(6) 0.0045(5) 0.0040(4) 0.0119(5)
C23 0.0313(6) 0.0310(6) 0.0285(5) -0.0032(4) 0.0067(4) 0.0101(4)
C24 0.0260(5) 0.0246(5) 0.0204(5) -0.0009(4) 0.0050(4) 0.0023(4)

loop_
_atom_type_symbol
_atom_type_description
_atom_type_scat_dispersion_real
_atom_type_scat_dispersion_imag
_atom_type_scat_source
C C 0.0181 0.0091 'International Tables Vol C Tables 4.2.6.8 and 6.1.1.4'
H H 0.0000 0.0000 'International Tables Vol C Tables 4.2.6.8 and 6.1.1.4'
N N 0.0311 0.0180 'International Tables Vol C Tables 4.2.6.8 and 6.1.1.4'

loop_
_geom_angle_atom_site_label_1
_geom_angle_atom_site_label_2
_geom_angle_atom_site_label_3
_geom_angle
_geom_angle_site_symmetry_1
_geom_angle_site_symmetry_3
_geom_angle_publ_flag
N2 N1 C1 118.52(9) . . ?
N3 N2 N1 171.07(12) . . ?
C2 C1 C6 122.94(8) . . ?
C2 C1 N1 117.01(9) . . ?
C6 C1 N1 119.67(8) . . ?
C3 C2 C1 117.32(9) . . ?
C3 C2 C7 122.45(9) . . ?
C1 C2 C7 120.22(8) . . ?
C4 C3 C2 121.85(9) . . ?
C4 C3 H3 119.1 . . ?
C2 C3 H3 119.1 . . ?
C5 C4 C3 118.57(8) . . ?
C5 C4 C13 121.04(9) . . ?
C3 C4 C13 120.32(8) . . ?
C4 C5 C6 122.20(9) . . ?
C4 C5 H5 118.9 . . ?
C6 C5 H5 118.9 . . ?
C5 C6 C1 117.10(9) . . ?
C5 C6 C19 121.79(9) . . ?
C1 C6 C19 121.11(8) . . ?
C2 C7 C8 114.84(8) . . ?
C2 C7 C12 111.26(9) . . ?
C8 C7 C12 109.67(8) . . ?
C2 C7 H7 106.9 . . ?
C8 C7 H7 106.9 . . ?
C12 C7 H7 106.9 . . ?
C9 C8 C7 110.34(9) . . ?
C9 C8 H8A 109.6 . . ?
C7 C8 H8A 109.6 . . ?
C9 C8 H8B 109.6 . . ?
C7 C8 H8B 109.6 . . ?
H8A C8 H8B 108.1 . . ?
C10 C9 C8 111.44(9) . . ?
C10 C9 H9A 109.3 . . ?
C8 C9 H9A 109.3 . . ?
C10 C9 H9B 109.3 . . ?
C8 C9 H9B 109.3 . . ?
H9A C9 H9B 108.0 . . ?
C9 C10 C11 111.01(9) . . ?
C9 C10 H10A 109.4 . . ?
C11 C10 H10A 109.4 . . ?
C9 C10 H10B 109.4 . . ?
C11 C10 H10B 109.4 . . ?
H10A C10 H10B 108.0 . . ?
C10 C11 C12 111.60(9) . . ?
C10 C11 H11A 109.3 . . ?
C12 C11 H11A 109.3 . . ?
C10 C11 H11B 109.3 . . ?
C12 C11 H11B 109.3 . . ?
H11A C11 H11B 108.0 . . ?
C11 C12 C7 111.41(10) . . ?
C11 C12 H12A 109.3 . . ?
C7 C12 H12A 109.3 . . ?
C11 C12 H12B 109.3 . . ?
C7 C12 H12B 109.3 . . ?
H12A C12 H12B 108.0 . . ?
C4 C13 C14 113.53(8) . . ?
C4 C13 C18 111.95(8) . . ?
C14 C13 C18 108.98(8) . . ?
C4 C13 H13 107.4 . . ?
C14 C13 H13 107.4 . . ?
C18 C13 H13 107.4 . . ?
C15 C14 C13 110.59(8) . . ?
C15 C14 H14A 109.5 . . ?
C13 C14 H14A 109.5 . . ?
C15 C14 H14B 109.5 . . ?
C13 C14 H14B 109.5 . . ?
H14A C14 H14B 108.1 . . ?
C16 C15 C14 111.41(9) . . ?
C16 C15 H15A 109.3 . . ?
C14 C15 H15A 109.3 . . ?
C16 C15 H15B 109.3 . . ?
C14 C15 H15B 109.3 . . ?
H15A C15 H15B 108.0 . . ?
C15 C16 C17 111.80(9) . . ?
C15 C16 H16A 109.3 . . ?
C17 C16 H16A 109.3 . . ?
C15 C16 H16B 109.3 . . ?
C17 C16 H16B 109.3 . . ?
H16A C16 H16B 107.9 . . ?
C16 C17 C18 111.83(9) . . ?
C16 C17 H17A 109.3 . . ?
C18 C17 H17A 109.3 . . ?
C16 C17 H17B 109.3 . . ?
C18 C17 H17B 109.3 . . ?
H17A C17 H17B 107.9 . . ?
C17 C18 C13 110.53(9) . . ?
C17 C18 H18A 109.5 . . ?
C13 C18 H18A 109.5 . . ?
C17 C18 H18B 109.5 . . ?
C13 C18 H18B 109.5 . . ?
H18A C18 H18B 108.1 . . ?
C6 C19 C20 113.40(8) . . ?
C6 C19 C24 111.51(8) . . ?
C20 C19 C24 109.74(8) . . ?
C6 C19 H19 107.3 . . ?
C20 C19 H19 107.3 . . ?
C24 C19 H19 107.3 . . ?
C21 C20 C19 111.16(8) . . ?
C21 C20 H20A 109.4 . . ?
C19 C20 H20A 109.4 . . ?
C21 C20 H20B 109.4 . . ?
C19 C20 H20B 109.4 . . ?
H20A C20 H20B 108.0 . . ?
C22 C21 C20 111.27(9) . . ?
C22 C21 H21A 109.4 . . ?
C20 C21 H21A 109.4 . . ?
C22 C21 H21B 109.4 . . ?
C20 C21 H21B 109.4 . . ?
H21A C21 H21B 108.0 . . ?
C21 C22 C23 111.36(9) . . ?
C21 C22 H22A 109.4 . . ?
C23 C22 H22A 109.4 . . ?
C21 C22 H22B 109.4 . . ?
C23 C22 H22B 109.4 . . ?
H22A C22 H22B 108.0 . . ?
C22 C23 C24 110.80(9) . . ?
C22 C23 H23A 109.5 . . ?
C24 C23 H23A 109.5 . . ?
C22 C23 H23B 109.5 . . ?
C24 C23 H23B 109.5 . . ?
H23A C23 H23B 108.1 . . ?
C23 C24 C19 111.14(9) . . ?
C23 C24 H24A 109.4 . . ?
C19 C24 H24A 109.4 . . ?
C23 C24 H24B 109.4 . . ?
C19 C24 H24B 109.4 . . ?
H24A C24 H24B 108.0 . . ?

loop_
_geom_bond_atom_site_label_1
_geom_bond_atom_site_label_2
_geom_bond_distance
_geom_bond_site_symmetry_2
_geom_bond_publ_flag
N1 N2 1.2134(13) . ?
N1 C1 1.4500(12) . ?
N2 N3 1.1277(15) . ?
C1 C2 1.4000(14) . ?
C1 C6 1.4003(14) . ?
C2 C3 1.3975(13) . ?
C2 C7 1.5176(13) . ?
C3 C4 1.3954(14) . ?
C3 H3 0.9500 . ?
C4 C5 1.3921(14) . ?
C4 C13 1.5155(12) . ?
C5 C6 1.3966(13) . ?
C5 H5 0.9500 . ?
C6 C19 1.5176(13) . ?
C7 C8 1.5324(14) . ?
C7 C12 1.5358(14) . ?
C7 H7 1.0000 . ?
C8 C9 1.5289(15) . ?
C8 H8A 0.9900 . ?
C8 H8B 0.9900 . ?
C9 C10 1.5194(17) . ?
C9 H9A 0.9900 . ?
C9 H9B 0.9900 . ?
C10 C11 1.5260(17) . ?
C10 H10A 0.9900 . ?
C10 H10B 0.9900 . ?
C11 C12 1.5274(15) . ?
C11 H11A 0.9900 . ?
C11 H11B 0.9900 . ?
C12 H12A 0.9900 . ?
C12 H12B 0.9900 . ?
C13 C14 1.5328(14) . ?
C13 C18 1.5352(14) . ?
C13 H13 1.0000 . ?
C14 C15 1.5328(13) . ?
C14 H14A 0.9900 . ?
C14 H14B 0.9900 . ?
C15 C16 1.5226(15) . ?
C15 H15A 0.9900 . ?
C15 H15B 0.9900 . ?
C16 C17 1.5250(16) . ?
C16 H16A 0.9900 . ?
C16 H16B 0.9900 . ?
C17 C18 1.5317(14) . ?
C17 H17A 0.9900 . ?
C17 H17B 0.9900 . ?
C18 H18A 0.9900 . ?
C18 H18B 0.9900 . ?
C19 C20 1.5341(14) . ?
C19 C24 1.5400(14) . ?
C19 H19 1.0000 . ?
C20 C21 1.5305(14) . ?
C20 H20A 0.9900 . ?
C20 H20B 0.9900 . ?
C21 C22 1.5202(17) . ?
C21 H21A 0.9900 . ?
C21 H21B 0.9900 . ?
C22 C23 1.5259(16) . ?
C22 H22A 0.9900 . ?
C22 H22B 0.9900 . ?
C23 C24 1.5312(14) . ?
C23 H23A 0.9900 . ?
C23 H23B 0.9900 . ?
C24 H24A 0.9900 . ?
C24 H24B 0.9900 . ?

loop_
_geom_torsion_atom_site_label_1
_geom_torsion_atom_site_label_2
_geom_torsion_atom_site_label_3
_geom_torsion_atom_site_label_4
_geom_torsion
_geom_torsion_site_symmetry_1
_geom_torsion_site_symmetry_2
_geom_torsion_site_symmetry_3
_geom_torsion_site_symmetry_4
_geom_torsion_publ_flag
N2 N1 C1 C2 109.16(11) . . . . ?
N2 N1 C1 C6 -77.68(13) . . . . ?
C6 C1 C2 C3 1.34(14) . . . . ?
N1 C1 C2 C3 174.25(9) . . . . ?
C6 C1 C2 C7 -179.49(9) . . . . ?
N1 C1 C2 C7 -6.57(13) . . . . ?
C1 C2 C3 C4 -1.21(14) . . . . ?
C7 C2 C3 C4 179.64(9) . . . . ?
C2 C3 C4 C5 0.82(15) . . . . ?
C2 C3 C4 C13 -176.30(9) . . . . ?
C3 C4 C5 C6 -0.53(15) . . . . ?
C13 C4 C5 C6 176.58(9) . . . . ?
C4 C5 C6 C1 0.63(15) . . . . ?
C4 C5 C6 C19 -178.80(9) . . . . ?
C2 C1 C6 C5 -1.06(14) . . . . ?
N1 C1 C6 C5 -173.79(9) . . . . ?
C2 C1 C6 C19 178.37(9) . . . . ?
N1 C1 C6 C19 5.64(14) . . . . ?
C3 C2 C7 C8 -33.10(13) . . . . ?
C1 C2 C7 C8 147.77(9) . . . . ?
C3 C2 C7 C12 92.22(11) . . . . ?
C1 C2 C7 C12 -86.91(11) . . . . ?
C2 C7 C8 C9 -176.03(9) . . . . ?
C12 C7 C8 C9 57.82(11) . . . . ?
C7 C8 C9 C10 -58.01(12) . . . . ?
C8 C9 C10 C11 55.69(12) . . . . ?
C9 C10 C11 C12 -54.09(14) . . . . ?
C10 C11 C12 C7 55.15(13) . . . . ?
C2 C7 C12 C11 175.09(9) . . . . ?
C8 C7 C12 C11 -56.75(11) . . . . ?
C5 C4 C13 C14 54.99(13) . . . . ?
C3 C4 C13 C14 -127.96(10) . . . . ?
C5 C4 C13 C18 -68.92(12) . . . . ?
C3 C4 C13 C18 108.13(11) . . . . ?
C4 C13 C14 C15 174.89(8) . . . . ?
C18 C13 C14 C15 -59.60(11) . . . . ?
C13 C14 C15 C16 57.00(12) . . . . ?
C14 C15 C16 C17 -53.13(13) . . . . ?
C15 C16 C17 C18 52.88(13) . . . . ?
C16 C17 C18 C13 -56.15(12) . . . . ?
C4 C13 C18 C17 -174.51(9) . . . . ?
C14 C13 C18 C17 59.07(11) . . . . ?
C5 C6 C19 C20 35.84(13) . . . . ?
C1 C6 C19 C20 -143.57(9) . . . . ?
C5 C6 C19 C24 -88.64(11) . . . . ?
C1 C6 C19 C24 91.95(11) . . . . ?
C6 C19 C20 C21 178.04(9) . . . . ?
C24 C19 C20 C21 -56.52(11) . . . . ?
C19 C20 C21 C22 56.33(12) . . . . ?
C20 C21 C22 C23 -55.59(13) . . . . ?
C21 C22 C23 C24 55.71(13) . . . . ?
C22 C23 C24 C19 -56.65(12) . . . . ?
C6 C19 C24 C23 -176.60(8) . . . . ?
C20 C19 C24 C23 56.90(11) . . . . ?
